data_4076735
loop_
_publ_author_name
'Reardon, Damien'
'Aharonian, Ghazar'
'Gambarotta, Sandro'
'Yap, Glenn P. A.'

_publ_section_title
;
 Mono- and Zerovalent Manganese Alkyl Complexes Supported by the
 \a,\a&#x2018;-Diiminato Pyridine Ligand:&#x00A0; Alkyl Stabilization at
 the Expense of Catalytic Performance
;
_journal_issue 5
_journal_name_full Organometallics
_journal_page_first 786
_journal_paper_doi 10.1021/om0110078
_journal_volume 21
_journal_year 2002
_chemical_formula_sum 'C53 H94 Li Mn N3 O4 Si'
_chemical_formula_weight 927.28
_chemical_name_systematic
; 
 ? 
;
_space_group_IT_number 14
_symmetry_cell_setting monoclinic
_symmetry_space_group_name_Hall '-P 2ybc'
_symmetry_space_group_name_H-M 'P 1 21/c 1'
_atom_sites_solution_hydrogens geom
_atom_sites_solution_primary direct
_atom_sites_solution_secondary difmap
_audit_creation_method SHELXL-97
_cell_angle_alpha 90.00
_cell_angle_beta 90.810(4)
_cell_angle_gamma 90.00
_cell_formula_units_Z 4
_cell_length_a 19.039(3)
_cell_length_b 15.776(3)
_cell_length_c 18.905(3)
_cell_measurement_reflns_used 'reflections from 60 data frames'
_cell_measurement_temperature 203(2)
_cell_measurement_theta_max 28.29
_cell_measurement_theta_min 1.47
_cell_volume 5677.7(17)
_computing_cell_refinement 'Bruker SMART'
_computing_data_collection 'Bruker SMART'
_computing_data_reduction 'Bruker SAINT'
_computing_molecular_graphics 'Bruker SHELXTL'
_computing_publication_material 'Bruker SHELXTL'
_computing_structure_refinement 'SHELXL-97 (Sheldrick, 1997)'
_computing_structure_solution 'SHELXS-97 (Sheldrick, 1990)'
_diffrn_ambient_temperature 203(2)
_diffrn_measured_fraction_theta_full 1.000
_diffrn_measured_fraction_theta_max 1.000
_diffrn_measurement_device_type 'CCD area detector'
_diffrn_measurement_method 'phi and omega scans'
_diffrn_radiation_monochromator graphite
_diffrn_radiation_source 'fine-focus sealed tube'
_diffrn_radiation_type MoK\a
_diffrn_radiation_wavelength 0.71073
_diffrn_reflns_av_R_equivalents 0.1557
_diffrn_reflns_av_sigmaI/netI 0.2079
_diffrn_reflns_limit_h_max 19
_diffrn_reflns_limit_h_min -19
_diffrn_reflns_limit_k_max 15
_diffrn_reflns_limit_k_min 0
_diffrn_reflns_limit_l_max 18
_diffrn_reflns_limit_l_min 0
_diffrn_reflns_number 50961
_diffrn_reflns_theta_full 20.81
_diffrn_reflns_theta_max 20.81
_diffrn_reflns_theta_min 1.07
_diffrn_standards_decay_% <1
_diffrn_standards_number '50 standard frames at start and end'
_exptl_absorpt_coefficient_mu 0.295
_exptl_absorpt_correction_T_max 1.000000
_exptl_absorpt_correction_T_min 0.890602
_exptl_absorpt_correction_type multi-scan
_exptl_absorpt_process_details 'Blessing,R., Acta Cryst. (1995) A51 33-38.'
_exptl_crystal_colour brown
_exptl_crystal_density_diffrn 1.085
_exptl_crystal_density_meas 0
_exptl_crystal_density_method 'not measured'
_exptl_crystal_description plate
_exptl_crystal_F_000 2028
_exptl_crystal_size_max 0.20
_exptl_crystal_size_mid 0.20
_exptl_crystal_size_min 0.05
_refine_diff_density_max 0.598
_refine_diff_density_min -0.429
_refine_diff_density_rms 0.055
_refine_ls_extinction_method none
_refine_ls_goodness_of_fit_ref 1.024
_refine_ls_hydrogen_treatment mixed
_refine_ls_matrix_type full
_refine_ls_number_parameters 574
_refine_ls_number_reflns 5942
_refine_ls_number_restraints 0
_refine_ls_restrained_S_all 1.024
_refine_ls_R_factor_all 0.1052
_refine_ls_R_factor_gt 0.0615
_refine_ls_shift/su_max 0.014
_refine_ls_shift/su_mean 0.000
_refine_ls_structure_factor_coef Fsqd
_refine_ls_weighting_details 'calc w=1/[\s^2^(Fo^2^)+(0.0386P)^2^+12.9883P] where P=(Fo^2^+2Fc^2^)/3'
_refine_ls_weighting_scheme calc
_refine_ls_wR_factor_gt 0.1415
_refine_ls_wR_factor_ref 0.1687
_reflns_number_gt 3979
_reflns_number_total 14195
_reflns_threshold_expression >2sigma(I)
_cod_data_source_file om0110078.cif
_cod_data_source_block sg2009a
_cod_depositor_comments
;
The following automatic conversions were performed:

'_symmetry_cell_setting' value 'Monoclinic' changed to 'monoclinic'
according to /home/saulius/struct/CIF-dictionaries/cif_core.dic
dictionary named 'cif_core.dic' version 2.4.1 from 2010-06-29.

Automatic conversion script
Id: cif_fix_values 1715 2011-07-08 13:25:40Z adriana 
;
_cod_original_cell_volume 5677.7(16)
_cod_original_sg_symbol_H-M P2(1)/c
_cod_database_code 4076735

loop_
_symmetry_equiv_pos_as_xyz
'x, y, z'
'-x, y+1/2, -z+1/2'
'-x, -y, -z'
'x, -y-1/2, z-1/2'

loop_
_atom_site_label
_atom_site_type_symbol
_atom_site_fract_x
_atom_site_fract_y
_atom_site_fract_z
_atom_site_U_iso_or_equiv
_atom_site_adp_type
_atom_site_occupancy
_atom_site_symmetry_multiplicity
_atom_site_calc_flag
_atom_site_refinement_flags
Mn Mn 0.25323(4) 0.62370(5) 0.18507(4) 0.0331(3) Uani 1 1 d .
Si Si 0.26231(9) 0.49152(11) 0.04228(9) 0.0443(5) Uani 1 1 d .
N1 N 0.3566(2) 0.6409(3) 0.2284(2) 0.0365(12) Uani 1 1 d .
N2 N 0.2439(2) 0.7089(3) 0.2756(2) 0.0332(11) Uani 1 1 d .
N3 N 0.1443(2) 0.6226(3) 0.2153(2) 0.0342(11) Uani 1 1 d .
Li Li 0.2329(6) 0.0421(7) 0.1242(6) 0.056(3) Uani 1 1 d .
O1 O 0.3212(3) 0.1069(3) 0.1339(2) 0.0743(15) Uani 1 1 d .
O2 O 0.1786(2) 0.0333(3) 0.2104(2) 0.0642(13) Uani 1 1 d .
O3 O 0.1739(3) 0.1155(3) 0.0628(3) 0.0856(16) Uani 1 1 d .
O4 O 0.2556(3) -0.0665(3) 0.0767(3) 0.0796(15) Uani 1 1 d .
C1 C 0.4532(3) 0.6039(4) 0.1485(3) 0.0450(16) Uani 1 1 d .
C2 C 0.5051(4) 0.5474(5) 0.1310(4) 0.067(2) Uani 1 1 d .
H2A H 0.5316 0.5577 0.0902 0.080 Uiso 1 1 calc R
C3 C 0.5199(4) 0.4763(5) 0.1708(5) 0.077(2) Uani 1 1 d .
H3A H 0.5553 0.4384 0.1570 0.092 Uiso 1 1 calc R
C4 C 0.4822(4) 0.4616(4) 0.2309(4) 0.065(2) Uani 1 1 d .
H4A H 0.4922 0.4132 0.2582 0.078 Uiso 1 1 calc R
C5 C 0.4298(3) 0.5166(4) 0.2522(3) 0.0462(16) Uani 1 1 d .
C6 C 0.4147(3) 0.5888(3) 0.2098(3) 0.0357(14) Uani 1 1 d .
C7 C 0.4419(3) 0.6831(4) 0.1045(3) 0.0485(17) Uani 1 1 d .
H7A H 0.3937 0.7034 0.1139 0.058 Uiso 1 1 calc R
C8 C 0.4467(4) 0.6684(5) 0.0247(3) 0.067(2) Uani 1 1 d .
H8A H 0.4140 0.6241 0.0105 0.100 Uiso 1 1 calc R
H8B H 0.4941 0.6515 0.0131 0.100 Uiso 1 1 calc R
H8C H 0.4349 0.7204 -0.0002 0.100 Uiso 1 1 calc R
C9 C 0.4921(4) 0.7535(4) 0.1268(4) 0.067(2) Uani 1 1 d .
H9A H 0.4890 0.7624 0.1775 0.100 Uiso 1 1 calc R
H9B H 0.4795 0.8054 0.1022 0.100 Uiso 1 1 calc R
H9C H 0.5397 0.7376 0.1150 0.100 Uiso 1 1 calc R
C10 C 0.3891(3) 0.4981(4) 0.3195(3) 0.0576(18) Uani 1 1 d .
H10A H 0.3528 0.5425 0.3245 0.069 Uiso 1 1 calc R
C11 C 0.3517(4) 0.4116(5) 0.3152(4) 0.084(2) Uani 1 1 d .
H11A H 0.3218 0.4100 0.2732 0.126 Uiso 1 1 calc R
H11B H 0.3233 0.4038 0.3569 0.126 Uiso 1 1 calc R
H11C H 0.3864 0.3668 0.3128 0.126 Uiso 1 1 calc R
C12 C 0.4374(4) 0.5018(5) 0.3855(4) 0.082(2) Uani 1 1 d .
H12A H 0.4602 0.5567 0.3878 0.123 Uiso 1 1 calc R
H12B H 0.4727 0.4576 0.3826 0.123 Uiso 1 1 calc R
H12C H 0.4097 0.4933 0.4275 0.123 Uiso 1 1 calc R
C13 C 0.3685(3) 0.6992(4) 0.2803(3) 0.0370(15) Uani 1 1 d .
C14 C 0.4311(3) 0.7213(4) 0.3109(3) 0.0535(17) Uani 1 1 d .
H14A H 0.4688 0.6911 0.2879 0.080 Uiso 1 1 calc R
H14B H 0.4308 0.7068 0.3607 0.080 Uiso 1 1 calc R
H14C H 0.4383 0.7819 0.3057 0.080 Uiso 1 1 calc R
C15 C 0.3028(3) 0.7390(3) 0.3072(3) 0.0366(14) Uani 1 1 d .
C16 C 0.2979(3) 0.7971(4) 0.3620(3) 0.0473(16) Uani 1 1 d .
H16A H 0.3386 0.8199 0.3831 0.057 Uiso 1 1 calc R
C17 C 0.2329(4) 0.8207(4) 0.3848(3) 0.0542(18) Uani 1 1 d .
H17A H 0.2289 0.8615 0.4208 0.065 Uiso 1 1 calc R
C18 C 0.1732(3) 0.7851(4) 0.3553(3) 0.0498(17) Uani 1 1 d .
H18A H 0.1286 0.7992 0.3725 0.060 Uiso 1 1 calc R
C19 C 0.1800(3) 0.7281(3) 0.2999(3) 0.0363(14) Uani 1 1 d .
C20 C 0.1217(3) 0.6789(4) 0.2654(3) 0.0372(15) Uani 1 1 d .
C21 C 0.0552(3) 0.6910(4) 0.2878(3) 0.0513(17) Uani 1 1 d .
H21A H 0.0233 0.6553 0.2607 0.077 Uiso 1 1 calc R
H21B H 0.0422 0.7500 0.2813 0.077 Uiso 1 1 calc R
H21C H 0.0525 0.6765 0.3376 0.077 Uiso 1 1 calc R
C22 C 0.0479(3) 0.6045(4) 0.1288(3) 0.0406(15) Uani 1 1 d .
C23 C -0.0016(3) 0.5516(5) 0.0976(3) 0.0515(17) Uani 1 1 d .
H23A H -0.0318 0.5736 0.0624 0.062 Uiso 1 1 calc R
C24 C -0.0080(4) 0.4685(5) 0.1164(4) 0.0584(19) Uani 1 1 d .
H24A H -0.0426 0.4341 0.0950 0.070 Uiso 1 1 calc R
C25 C 0.0369(4) 0.4356(4) 0.1674(4) 0.0560(19) Uani 1 1 d .
H25A H 0.0330 0.3782 0.1800 0.067 Uiso 1 1 calc R
C26 C 0.0876(3) 0.4857(4) 0.2004(3) 0.0450(16) Uani 1 1 d .
C27 C 0.0925(3) 0.5723(4) 0.1823(3) 0.0371(15) Uani 1 1 d .
C28 C 0.0532(3) 0.6959(4) 0.1035(3) 0.0488(16) Uani 1 1 d .
H28A H 0.0917 0.7237 0.1304 0.059 Uiso 1 1 calc R
C29 C 0.0702(3) 0.7010(4) 0.0252(3) 0.0617(19) Uani 1 1 d .
H29A H 0.1134 0.6704 0.0164 0.093 Uiso 1 1 calc R
H29B H 0.0759 0.7598 0.0116 0.093 Uiso 1 1 calc R
H29C H 0.0322 0.6759 -0.0024 0.093 Uiso 1 1 calc R
C30 C -0.0146(4) 0.7458(5) 0.1163(4) 0.076(2) Uani 1 1 d .
H30A H -0.0259 0.7436 0.1661 0.114 Uiso 1 1 calc R
H30B H -0.0527 0.7209 0.0887 0.114 Uiso 1 1 calc R
H30C H -0.0081 0.8043 0.1020 0.114 Uiso 1 1 calc R
C31 C 0.1375(3) 0.4493(4) 0.2553(4) 0.0559(18) Uani 1 1 d .
H31A H 0.1831 0.4785 0.2496 0.067 Uiso 1 1 calc R
C32 C 0.1516(4) 0.3538(4) 0.2483(4) 0.076(2) Uani 1 1 d .
H32A H 0.1677 0.3415 0.2010 0.114 Uiso 1 1 calc R
H32B H 0.1086 0.3226 0.2569 0.114 Uiso 1 1 calc R
H32C H 0.1873 0.3369 0.2826 0.114 Uiso 1 1 calc R
C33 C 0.1130(4) 0.4680(5) 0.3307(4) 0.081(2) Uani 1 1 d .
H33A H 0.1049 0.5284 0.3359 0.122 Uiso 1 1 calc R
H33B H 0.1489 0.4500 0.3644 0.122 Uiso 1 1 calc R
H33C H 0.0698 0.4375 0.3395 0.122 Uiso 1 1 calc R
C34 C 0.2594(3) 0.6010(5) 0.0733(3) 0.0483(19) Uani 1 1 d .
H1 H 0.295(3) 0.624(4) 0.059(3) 0.072 Uiso 1 1 d .
H2 H 0.223(3) 0.626(4) 0.058(3) 0.072 Uiso 1 1 d .
C35 C 0.1718(3) 0.4546(4) 0.0189(3) 0.0606(19) Uani 1 1 d .
H35A H 0.1515 0.4919 -0.0167 0.091 Uiso 1 1 calc R
H35B H 0.1430 0.4555 0.0607 0.091 Uiso 1 1 calc R
H35C H 0.1739 0.3973 0.0004 0.091 Uiso 1 1 calc R
C36 C 0.3184(3) 0.4741(4) -0.0376(4) 0.072(2) Uani 1 1 d .
H36A H 0.3660 0.4926 -0.0273 0.108 Uiso 1 1 calc R
H36B H 0.2995 0.5063 -0.0772 0.108 Uiso 1 1 calc R
H36C H 0.3186 0.4143 -0.0496 0.108 Uiso 1 1 calc R
C37 C 0.2997(4) 0.4188(5) 0.1111(4) 0.079(2) Uani 1 1 d .
H37A H 0.3470 0.4368 0.1236 0.118 Uiso 1 1 calc R
H37B H 0.3010 0.3615 0.0927 0.118 Uiso 1 1 calc R
H37C H 0.2706 0.4204 0.1528 0.118 Uiso 1 1 calc R
C38 C 0.3728(4) 0.0955(6) 0.0779(5) 0.102(3) Uani 1 1 d .
H38A H 0.3495 0.0681 0.0375 0.122 Uiso 1 1 calc R
H38B H 0.4096 0.0571 0.0953 0.122 Uiso 1 1 calc R
C39 C 0.4063(4) 0.1744(6) 0.0532(5) 0.110(3) Uani 1 1 d .
H39A H 0.4390 0.1611 0.0159 0.166 Uiso 1 1 calc R
H39B H 0.4313 0.2010 0.0923 0.166 Uiso 1 1 calc R
H39C H 0.3705 0.2128 0.0351 0.166 Uiso 1 1 calc R
C40 C 0.3608(5) 0.1145(8) 0.2090(10) 0.191(8) Uani 1 1 d .
H40A H 0.3397 0.0782 0.2450 0.230 Uiso 1 1 calc R
H40B H 0.4111 0.1022 0.2058 0.230 Uiso 1 1 calc R
C41 C 0.3486(7) 0.1944(8) 0.2200(7) 0.173(6) Uani 1 1 d .
H41A H 0.3698 0.2113 0.2648 0.260 Uiso 1 1 calc R
H41B H 0.2983 0.2039 0.2213 0.260 Uiso 1 1 calc R
H41C H 0.3686 0.2276 0.1821 0.260 Uiso 1 1 calc R
C42 C 0.1602(4) 0.1101(5) 0.2454(4) 0.089(3) Uani 1 1 d .
H42A H 0.1089 0.1148 0.2459 0.106 Uiso 1 1 calc R
H42B H 0.1781 0.1580 0.2179 0.106 Uiso 1 1 calc R
C43 C 0.1873(5) 0.1174(6) 0.3189(4) 0.102(3) Uani 1 1 d .
H43A H 0.1722 0.1709 0.3389 0.153 Uiso 1 1 calc R
H43B H 0.2382 0.1151 0.3189 0.153 Uiso 1 1 calc R
H43C H 0.1692 0.0710 0.3469 0.153 Uiso 1 1 calc R
C44 C 0.1418(8) -0.0359(7) 0.2380(5) 0.177(6) Uani 1 1 d .
H44A H 0.1751 -0.0694 0.2665 0.213 Uiso 1 1 calc R
H44B H 0.1066 -0.0136 0.2704 0.213 Uiso 1 1 calc R
C45 C 0.1088(5) -0.0893(6) 0.1926(5) 0.108(3) Uani 1 1 d .
H45A H 0.0868 -0.1346 0.2190 0.161 Uiso 1 1 calc R
H45B H 0.1426 -0.1131 0.1603 0.161 Uiso 1 1 calc R
H45C H 0.0731 -0.0585 0.1660 0.161 Uiso 1 1 calc R
C46 C 0.1999(5) 0.2036(6) 0.0413(5) 0.107(3) Uani 1 1 d .
H46A H 0.1622 0.2449 0.0487 0.128 Uiso 1 1 calc R
H46B H 0.2396 0.2195 0.0719 0.128 Uiso 1 1 calc R
C47 C 0.2215(5) 0.2077(7) -0.0318(5) 0.126(4) Uani 1 1 d .
H47A H 0.2382 0.2643 -0.0423 0.189 Uiso 1 1 calc R
H47B H 0.1818 0.1942 -0.0626 0.189 Uiso 1 1 calc R
H47C H 0.2589 0.1672 -0.0395 0.189 Uiso 1 1 calc R
C48 C 0.1058(8) 0.1010(10) 0.0444(9) 0.211(8) Uani 1 1 d .
H48A H 0.1025 0.1226 -0.0041 0.254 Uiso 1 1 calc R
H48B H 0.1036 0.0392 0.0399 0.254 Uiso 1 1 calc R
C49 C 0.0526(7) 0.1181(15) 0.0676(8) 0.302(15) Uani 1 1 d .
H49A H 0.0154 0.0923 0.0394 0.453 Uiso 1 1 calc R
H49B H 0.0469 0.1792 0.0673 0.453 Uiso 1 1 calc R
H49C H 0.0503 0.0974 0.1158 0.453 Uiso 1 1 calc R
C50 C 0.2953(6) -0.1355(6) 0.1053(6) 0.113(3) Uani 1 1 d .
H50A H 0.3291 -0.1549 0.0703 0.135 Uiso 1 1 calc R
H50B H 0.2636 -0.1827 0.1156 0.135 Uiso 1 1 calc R
C51 C 0.3333(5) -0.1104(6) 0.1709(5) 0.106(3) Uani 1 1 d .
H51A H 0.3595 -0.1586 0.1892 0.160 Uiso 1 1 calc R
H51B H 0.2998 -0.0918 0.2058 0.160 Uiso 1 1 calc R
H51C H 0.3654 -0.0645 0.1606 0.160 Uiso 1 1 calc R
C52 C 0.2158(6) -0.0961(8) 0.0094(7) 0.143(4) Uani 1 1 d .
H52A H 0.2032 -0.1561 0.0138 0.172 Uiso 1 1 calc R
H52B H 0.1726 -0.0632 0.0031 0.172 Uiso 1 1 calc R
C53 C 0.2582(6) -0.0848(8) -0.0471(7) 0.160(5) Uani 1 1 d .
H53A H 0.2340 -0.1035 -0.0898 0.240 Uiso 1 1 calc R
H53B H 0.3009 -0.1177 -0.0404 0.240 Uiso 1 1 calc R
H53C H 0.2700 -0.0253 -0.0514 0.240 Uiso 1 1 calc R

loop_
_atom_site_aniso_label
_atom_site_aniso_U_11
_atom_site_aniso_U_22
_atom_site_aniso_U_33
_atom_site_aniso_U_23
_atom_site_aniso_U_13
_atom_site_aniso_U_12
Mn 0.0320(5) 0.0378(5) 0.0297(5) -0.0041(4) 0.0015(4) 0.0013(4)
Si 0.0388(10) 0.0556(12) 0.0385(10) -0.0057(9) 0.0013(8) 0.0014(9)
N1 0.033(3) 0.039(3) 0.038(3) -0.006(2) 0.001(2) -0.001(2)
N2 0.037(3) 0.033(3) 0.030(3) -0.002(2) -0.001(2) 0.001(2)
N3 0.030(3) 0.043(3) 0.029(3) -0.008(2) 0.000(2) -0.001(2)
Li 0.066(7) 0.051(7) 0.052(7) 0.010(5) 0.008(6) 0.005(6)
O1 0.057(3) 0.107(4) 0.059(3) 0.005(3) -0.001(3) -0.008(3)
O2 0.075(3) 0.056(3) 0.062(3) 0.001(2) 0.019(3) -0.012(3)
O3 0.098(4) 0.078(4) 0.080(4) 0.004(3) -0.021(3) 0.023(3)
O4 0.103(4) 0.066(3) 0.070(3) -0.010(3) 0.003(3) 0.023(3)
C1 0.034(4) 0.044(4) 0.057(4) -0.006(3) 0.007(3) 0.000(3)
C2 0.057(5) 0.062(5) 0.082(5) 0.004(4) 0.027(4) 0.005(4)
C3 0.057(5) 0.060(5) 0.115(7) 0.009(5) 0.031(5) 0.020(4)
C4 0.056(5) 0.042(4) 0.096(6) 0.017(4) 0.000(4) 0.005(4)
C5 0.038(4) 0.046(4) 0.055(4) 0.004(3) 0.001(3) 0.002(3)
C6 0.032(3) 0.032(3) 0.042(4) 0.001(3) 0.001(3) 0.000(3)
C7 0.046(4) 0.046(4) 0.053(4) 0.008(3) 0.013(3) -0.006(3)
C8 0.068(5) 0.075(5) 0.058(5) -0.003(4) 0.011(4) -0.017(4)
C9 0.074(5) 0.059(5) 0.067(5) 0.011(4) 0.000(4) -0.016(4)
C10 0.052(4) 0.062(5) 0.059(5) 0.018(4) 0.001(4) 0.005(4)
C11 0.077(5) 0.093(6) 0.082(6) 0.029(5) 0.003(4) -0.022(5)
C12 0.086(6) 0.092(6) 0.067(5) 0.021(5) -0.011(4) 0.001(5)
C13 0.031(4) 0.037(4) 0.042(4) 0.006(3) -0.007(3) -0.008(3)
C14 0.054(5) 0.052(4) 0.054(4) 0.006(3) -0.001(4) -0.005(3)
C15 0.042(4) 0.035(3) 0.033(3) -0.001(3) 0.000(3) -0.001(3)
C16 0.049(4) 0.048(4) 0.045(4) -0.012(3) -0.006(3) -0.010(3)
C17 0.062(5) 0.058(4) 0.043(4) -0.018(3) 0.002(4) -0.004(4)
C18 0.051(4) 0.062(4) 0.037(4) -0.018(3) 0.008(3) -0.001(4)
C19 0.041(4) 0.039(4) 0.030(3) 0.005(3) 0.006(3) 0.002(3)
C20 0.037(4) 0.039(4) 0.036(4) -0.001(3) 0.014(3) 0.001(3)
C21 0.056(5) 0.058(4) 0.041(4) -0.005(3) 0.000(3) -0.003(3)
C22 0.029(3) 0.053(4) 0.040(4) -0.015(3) 0.002(3) -0.003(3)
C23 0.038(4) 0.067(5) 0.050(4) -0.010(4) 0.003(3) 0.003(4)
C24 0.049(5) 0.072(6) 0.054(5) -0.021(4) 0.002(4) -0.019(4)
C25 0.062(5) 0.042(4) 0.064(5) -0.010(4) 0.027(4) -0.019(4)
C26 0.041(4) 0.049(4) 0.046(4) -0.001(3) 0.015(3) -0.007(3)
C27 0.030(4) 0.049(4) 0.033(4) -0.007(3) 0.009(3) -0.001(3)
C28 0.047(4) 0.053(4) 0.046(4) -0.004(3) -0.004(3) 0.003(3)
C29 0.064(5) 0.067(5) 0.054(4) 0.008(4) 0.003(4) 0.008(4)
C30 0.080(5) 0.075(5) 0.073(5) -0.003(4) 0.014(4) 0.033(4)
C31 0.053(4) 0.048(4) 0.067(5) 0.006(4) 0.011(4) -0.006(3)
C32 0.079(5) 0.050(5) 0.101(6) 0.015(4) 0.018(5) 0.001(4)
C33 0.107(6) 0.074(5) 0.062(5) 0.017(4) -0.005(5) -0.001(5)
C34 0.036(4) 0.069(5) 0.040(4) -0.002(3) 0.000(3) 0.003(4)
C35 0.042(4) 0.082(5) 0.058(4) -0.017(4) 0.006(3) -0.008(4)
C36 0.062(5) 0.074(5) 0.081(5) -0.029(4) 0.024(4) -0.004(4)
C37 0.087(6) 0.067(5) 0.082(5) 0.004(4) -0.022(4) -0.001(4)
C38 0.088(6) 0.103(7) 0.114(7) 0.019(6) 0.042(6) 0.002(5)
C39 0.091(7) 0.116(8) 0.125(8) 0.028(6) 0.027(6) -0.038(6)
C40 0.067(7) 0.111(10) 0.40(3) 0.073(13) 0.017(10) 0.011(7)
C41 0.173(12) 0.119(10) 0.230(15) 0.021(10) 0.094(11) 0.042(9)
C42 0.107(7) 0.094(6) 0.064(5) -0.016(5) -0.013(5) 0.036(5)
C43 0.134(8) 0.116(7) 0.055(5) -0.010(5) -0.007(5) -0.006(6)
C44 0.296(17) 0.140(10) 0.096(8) 0.001(7) 0.048(9) -0.152(11)
C45 0.122(8) 0.082(6) 0.119(8) 0.014(6) 0.018(6) -0.028(6)
C46 0.135(9) 0.095(7) 0.091(7) 0.009(6) 0.009(6) 0.018(6)
C47 0.156(10) 0.130(9) 0.091(8) 0.010(6) -0.006(7) 0.018(7)
C48 0.150(14) 0.218(17) 0.26(2) 0.092(15) -0.091(14) -0.010(13)
C49 0.132(12) 0.59(4) 0.186(14) 0.183(19) 0.105(12) 0.172(19)
C50 0.138(9) 0.074(7) 0.127(9) 0.009(6) 0.015(7) 0.037(6)
C51 0.124(8) 0.094(7) 0.103(7) 0.048(6) 0.022(6) 0.054(6)
C52 0.131(10) 0.166(11) 0.134(10) 0.013(9) 0.042(9) 0.032(8)
C53 0.155(12) 0.157(11) 0.168(12) 0.005(10) 0.017(10) 0.013(9)

loop_
_atom_type_symbol
_atom_type_description
_atom_type_scat_dispersion_real
_atom_type_scat_dispersion_imag
_atom_type_scat_source
C C 0.0033 0.0016 'International Tables Vol C Tables 4.2.6.8 and 6.1.1.4'
H H 0.0000 0.0000 'International Tables Vol C Tables 4.2.6.8 and 6.1.1.4'
N N 0.0061 0.0033 'International Tables Vol C Tables 4.2.6.8 and 6.1.1.4'
Si Si 0.0817 0.0704 'International Tables Vol C Tables 4.2.6.8 and 6.1.1.4'
Mn Mn 0.3368 0.7283 'International Tables Vol C Tables 4.2.6.8 and 6.1.1.4'
O O 0.0106 0.0060 'International Tables Vol C Tables 4.2.6.8 and 6.1.1.4'
Li Li -0.0003 0.0001 'International Tables Vol C Tables 4.2.6.8 and 6.1.1.4'

loop_
_geom_angle_atom_site_label_1
_geom_angle_atom_site_label_2
_geom_angle_atom_site_label_3
_geom_angle
N1 Mn C34 109.6(2)
N1 Mn N3 141.46(17)
C34 Mn N3 109.0(2)
N1 Mn N2 72.94(17)
C34 Mn N2 151.5(2)
N3 Mn N2 73.08(17)
C34 Si C35 109.8(3)
C34 Si C37 111.7(3)
C35 Si C37 108.4(3)
C34 Si C36 114.6(3)
C35 Si C36 107.2(3)
C37 Si C36 104.7(3)
C13 N1 C6 116.4(4)
C13 N1 Mn 120.3(4)
C6 N1 Mn 123.1(3)
C19 N2 C15 121.4(5)
C19 N2 Mn 119.4(4)
C15 N2 Mn 119.2(4)
C20 N3 C27 116.7(4)
C20 N3 Mn 119.2(4)
C27 N3 Mn 123.9(3)
O2 Li O1 114.9(6)
O2 Li O3 103.2(5)
O1 Li O3 103.1(5)
O2 Li O4 116.1(6)
O1 Li O4 107.3(5)
O3 Li O4 111.4(6)
C38 O1 C40 109.7(7)
C38 O1 Li 116.7(6)
C40 O1 Li 120.7(6)
C44 O2 C42 111.2(7)
C44 O2 Li 129.8(6)
C42 O2 Li 117.6(5)
C48 O3 C46 113.3(8)
C48 O3 Li 125.7(8)
C46 O3 Li 120.3(6)
C50 O4 C52 109.4(7)
C50 O4 Li 127.2(6)
C52 O4 Li 121.8(6)
C2 C1 C6 118.4(6)
C2 C1 C7 120.0(6)
C6 C1 C7 121.5(5)
C1 C2 C3 122.5(7)
C4 C3 C2 119.0(6)
C3 C4 C5 121.5(6)
C4 C5 C6 118.5(6)
C4 C5 C10 119.9(6)
C6 C5 C10 121.6(5)
C1 C6 C5 120.0(5)
C1 C6 N1 121.4(5)
C5 C6 N1 118.4(5)
C1 C7 C9 111.5(5)
C1 C7 C8 114.0(5)
C9 C7 C8 109.7(5)
C5 C10 C12 111.3(5)
C5 C10 C11 111.4(6)
C12 C10 C11 110.3(6)
C14 C13 N1 127.9(5)
C14 C13 C15 118.7(5)
N1 C13 C15 113.4(5)
N2 C15 C16 120.0(5)
N2 C15 C13 113.3(5)
C16 C15 C13 126.6(5)
C17 C16 C15 119.1(6)
C16 C17 C18 120.4(6)
C17 C18 C19 118.9(6)
N2 C19 C18 120.0(5)
N2 C19 C20 113.9(5)
C18 C19 C20 126.0(5)
C21 C20 N3 127.6(5)
C21 C20 C19 118.8(5)
N3 C20 C19 113.5(5)
C23 C22 C27 119.2(6)
C23 C22 C28 119.0(6)
C27 C22 C28 121.8(5)
C24 C23 C22 122.1(6)
C23 C24 C25 119.1(6)
C24 C25 C26 121.3(6)
C25 C26 C27 119.4(6)
C25 C26 C31 121.2(6)
C27 C26 C31 119.4(5)
N3 C27 C22 121.8(5)
N3 C27 C26 119.2(5)
C22 C27 C26 118.9(5)
C22 C28 C29 111.8(5)
C22 C28 C30 112.2(5)
C29 C28 C30 108.5(5)
C26 C31 C33 111.7(5)
C26 C31 C32 115.0(6)
C33 C31 C32 108.9(6)
Si C34 Mn 118.4(3)
O1 C38 C39 115.0(7)
C41 C40 O1 97.5(11)
O2 C42 C43 114.6(7)
C45 C44 O2 118.7(8)
C47 C46 O3 113.0(8)
C49 C48 O3 135(2)
O4 C50 C51 111.3(7)
C53 C52 O4 108.5(10)

loop_
_geom_bond_atom_site_label_1
_geom_bond_atom_site_label_2
_geom_bond_distance
Mn N1 2.138(4)
Mn C34 2.147(6)
Mn N3 2.160(4)
Mn N2 2.185(4)
Si C34 1.826(7)
Si C35 1.866(6)
Si C37 1.868(7)
Si C36 1.882(6)
N1 C13 1.363(7)
N1 C6 1.426(7)
N2 C19 1.341(6)
N2 C15 1.348(7)
N3 C20 1.371(7)
N3 C27 1.405(7)
Li O2 1.947(11)
Li O1 1.974(12)
Li O3 1.979(12)
Li O4 1.984(12)
O1 C38 1.466(8)
O1 C40 1.603(16)
O2 C44 1.401(9)
O2 C42 1.426(8)
O3 C48 1.357(13)
O3 C46 1.532(10)
O4 C50 1.427(9)
O4 C52 1.544(12)
C1 C2 1.376(8)
C1 C6 1.400(8)
C1 C7 1.514(8)
C2 C3 1.377(9)
C3 C4 1.372(9)
C4 C5 1.387(8)
C5 C6 1.419(8)
C5 C10 1.527(8)
C7 C9 1.522(8)
C7 C8 1.532(8)
C10 C12 1.539(9)
C10 C11 1.541(9)
C13 C14 1.362(7)
C13 C15 1.496(8)
C15 C16 1.387(8)
C16 C17 1.368(8)
C17 C18 1.378(8)
C18 C19 1.389(7)
C19 C20 1.496(8)
C20 C21 1.355(7)
C22 C23 1.386(8)
C22 C27 1.407(8)
C22 C28 1.522(8)
C23 C24 1.364(9)
C24 C25 1.380(9)
C25 C26 1.389(8)
C26 C27 1.412(8)
C26 C31 1.511(8)
C28 C29 1.522(8)
C28 C30 1.534(8)
C31 C33 1.535(9)
C31 C32 1.537(8)
C38 C39 1.476(10)
C40 C41 1.299(14)
C42 C43 1.480(9)
C44 C45 1.352(11)
C46 C47 1.449(11)
C48 C49 1.142(17)
C50 C51 1.479(12)
C52 C53 1.360(13)

loop_
_geom_torsion_atom_site_label_1
_geom_torsion_atom_site_label_2
_geom_torsion_atom_site_label_3
_geom_torsion_atom_site_label_4
_geom_torsion
C34 Mn N1 C13 142.1(4)
N3 Mn N1 C13 -37.1(5)
N2 Mn N1 C13 -8.0(4)
C34 Mn N1 C6 -43.3(5)
N3 Mn N1 C6 137.5(4)
N2 Mn N1 C6 166.6(4)
N1 Mn N2 C19 -169.5(4)
C34 Mn N2 C19 90.7(6)
N3 Mn N2 C19 -8.0(4)
N1 Mn N2 C15 8.5(4)
C34 Mn N2 C15 -91.3(6)
N3 Mn N2 C15 170.0(4)
N1 Mn N3 C20 37.1(5)
C34 Mn N3 C20 -142.0(4)
N2 Mn N3 C20 8.1(4)
N1 Mn N3 C27 -148.7(4)
C34 Mn N3 C27 32.2(5)
N2 Mn N3 C27 -177.7(5)
O2 Li O1 C38 163.3(6)
O3 Li O1 C38 -85.2(7)
O4 Li O1 C38 32.6(8)
O2 Li O1 C40 25.9(10)
O3 Li O1 C40 137.4(7)
O4 Li O1 C40 -104.8(8)
O1 Li O2 C44 -139.4(9)
O3 Li O2 C44 109.1(10)
O4 Li O2 C44 -13.0(12)
O1 Li O2 C42 54.7(8)
O3 Li O2 C42 -56.7(7)
O4 Li O2 C42 -178.9(6)
O2 Li O3 C48 -55.5(13)
O1 Li O3 C48 -175.4(12)
O4 Li O3 C48 69.7(13)
O2 Li O3 C46 114.5(6)
O1 Li O3 C46 -5.4(8)
O4 Li O3 C46 -120.2(7)
O2 Li O4 C50 -60.5(10)
O1 Li O4 C50 69.5(9)
O3 Li O4 C50 -178.2(7)
O2 Li O4 C52 103.4(8)
O1 Li O4 C52 -126.6(7)
O3 Li O4 C52 -14.4(9)
C6 C1 C2 C3 0.9(10)
C7 C1 C2 C3 177.1(6)
C1 C2 C3 C4 -1.0(11)
C2 C3 C4 C5 0.1(11)
C3 C4 C5 C6 0.9(10)
C3 C4 C5 C10 -179.9(6)
C2 C1 C6 C5 0.2(9)
C7 C1 C6 C5 -176.0(5)
C2 C1 C6 N1 -175.1(5)
C7 C1 C6 N1 8.8(8)
C4 C5 C6 C1 -1.0(9)
C10 C5 C6 C1 179.8(5)
C4 C5 C6 N1 174.3(5)
C10 C5 C6 N1 -4.8(8)
C13 N1 C6 C1 -102.5(6)
Mn N1 C6 C1 82.7(6)
C13 N1 C6 C5 82.2(6)
Mn N1 C6 C5 -92.6(5)
C2 C1 C7 C9 -83.3(7)
C6 C1 C7 C9 92.7(7)
C2 C1 C7 C8 41.6(8)
C6 C1 C7 C8 -142.4(6)
C4 C5 C10 C12 64.7(8)
C6 C5 C10 C12 -116.2(6)
C4 C5 C10 C11 -58.9(8)
C6 C5 C10 C11 120.2(6)
C6 N1 C13 C14 8.9(8)
Mn N1 C13 C14 -176.2(5)
C6 N1 C13 C15 -168.3(4)
Mn N1 C13 C15 6.6(6)
C19 N2 C15 C16 -5.9(8)
Mn N2 C15 C16 176.1(4)
C19 N2 C15 C13 170.2(5)
Mn N2 C15 C13 -7.7(6)
C14 C13 C15 N2 -176.6(5)
N1 C13 C15 N2 0.8(7)
C14 C13 C15 C16 -0.8(9)
N1 C13 C15 C16 176.7(5)
N2 C15 C16 C17 2.3(8)
C13 C15 C16 C17 -173.3(5)
C15 C16 C17 C18 2.2(9)
C16 C17 C18 C19 -3.1(9)
C15 N2 C19 C18 4.9(8)
Mn N2 C19 C18 -177.1(4)
C15 N2 C19 C20 -171.2(5)
Mn N2 C19 C20 6.8(6)
C17 C18 C19 N2 -0.4(8)
C17 C18 C19 C20 175.2(6)
C27 N3 C20 C21 1.0(8)
Mn N3 C20 C21 175.7(5)
C27 N3 C20 C19 178.1(5)
Mn N3 C20 C19 -7.3(6)
N2 C19 C20 C21 177.6(5)
C18 C19 C20 C21 1.8(9)
N2 C19 C20 N3 0.3(7)
C18 C19 C20 N3 -175.6(5)
C27 C22 C23 C24 -1.0(9)
C28 C22 C23 C24 178.3(5)
C22 C23 C24 C25 -1.0(9)
C23 C24 C25 C26 0.9(9)
C24 C25 C26 C27 1.1(9)
C24 C25 C26 C31 -179.0(6)
C20 N3 C27 C22 77.4(6)
Mn N3 C27 C22 -96.9(5)
C20 N3 C27 C26 -106.2(6)
Mn N3 C27 C26 79.5(6)
C23 C22 C27 N3 179.3(5)
C28 C22 C27 N3 0.1(8)
C23 C22 C27 C26 2.9(8)
C28 C22 C27 C26 -176.4(5)
C25 C26 C27 N3 -179.5(5)
C31 C26 C27 N3 0.6(8)
C25 C26 C27 C22 -2.9(8)
C31 C26 C27 C22 177.2(5)
C23 C22 C28 C29 -59.8(7)
C27 C22 C28 C29 119.4(6)
C23 C22 C28 C30 62.3(7)
C27 C22 C28 C30 -118.4(6)
C25 C26 C31 C33 -98.4(7)
C27 C26 C31 C33 81.4(7)
C25 C26 C31 C32 26.3(8)
C27 C26 C31 C32 -153.8(5)
C35 Si C34 Mn 94.2(4)
C37 Si C34 Mn -26.1(5)
C36 Si C34 Mn -145.0(4)
N1 Mn C34 Si 93.5(4)
N3 Mn C34 Si -87.0(4)
N2 Mn C34 Si -176.3(3)
C40 O1 C38 C39 -81.6(10)
Li O1 C38 C39 136.5(8)
C38 O1 C40 C41 109.6(9)
Li O1 C40 C41 -110.3(9)
C44 O2 C42 C43 71.4(10)
Li O2 C42 C43 -120.2(8)
C42 O2 C44 C45 130.8(11)
Li O2 C44 C45 -35.8(18)
C48 O3 C46 C47 -82.6(13)
Li O3 C46 C47 106.2(9)
C46 O3 C48 C49 -81(3)
Li O3 C48 C49 90(3)
C52 O4 C50 C51 -178.8(8)
Li O4 C50 C51 -13.3(12)
C50 O4 C52 C53 -88.4(11)
Li O4 C52 C53 105.2(10)
